data_4001568
loop_
_publ_author_name
'Becht, Greg'
'Hwu, Shiou-Jyh'

_publ_section_title
;
 Hydrothermal Ion Exchange on Submillimeter-Size Single Crystals of a New
 Iron(III) Phosphate
;
_journal_issue 18
_journal_name_full 'Chemistry of Materials'
_journal_page_first 4221
_journal_paper_doi 10.1021/cm0607482
_journal_volume 18
_journal_year 2006
_chemical_formula_sum 'Cs11.9 Fe14 K0 Li6.1 O80 P20'
_chemical_formula_weight 4305.26
_chemical_name_systematic
; 
 ? 
;
_space_group_IT_number 14
_symmetry_space_group_name_Hall '-P 2ybc'
_symmetry_space_group_name_H-M 'P 1 21/c 1'
_atom_sites_solution_hydrogens geom
_atom_sites_solution_primary direct
_atom_sites_solution_secondary difmap
_audit_creation_method SHELXL-97
_cell_angle_alpha 90.00
_cell_angle_beta 110.40(3)
_cell_angle_gamma 90.00
_cell_formula_units_Z 1
_cell_length_a 13.899(3)
_cell_length_b 16.397(3)
_cell_length_c 9.830(2)
_cell_measurement_reflns_used 13044
_cell_measurement_temperature 293(2)
_cell_measurement_theta_max 26.0212
_cell_measurement_theta_min 1.9965
_cell_volume 2099.8(8)
_computing_structure_refinement 'SHELXL-97 (Sheldrick, 1997)'
_computing_structure_solution 'SHELXS-97 (Sheldrick, 1990)'
_diffrn_ambient_temperature 293(2)
_diffrn_measured_fraction_theta_full 0.996
_diffrn_measured_fraction_theta_max 0.996
_diffrn_measurement_device_type molybdenum
_diffrn_measurement_method dtprofit.ref
_diffrn_radiation_monochromator graphite
_diffrn_radiation_source 'fine-focus sealed tube'
_diffrn_radiation_type MoK\a
_diffrn_radiation_wavelength 0.71073
_diffrn_reflns_av_R_equivalents 0.0857
_diffrn_reflns_av_sigmaI/netI 0.0571
_diffrn_reflns_limit_h_max 17
_diffrn_reflns_limit_h_min -17
_diffrn_reflns_limit_k_max 20
_diffrn_reflns_limit_k_min -19
_diffrn_reflns_limit_l_max 11
_diffrn_reflns_limit_l_min -12
_diffrn_reflns_number 19152
_diffrn_reflns_theta_full 26.02
_diffrn_reflns_theta_max 26.02
_diffrn_reflns_theta_min 2.00
_diffrn_standards_number 352
_exptl_absorpt_coefficient_mu 7.931
_exptl_absorpt_correction_T_max 0.7020
_exptl_absorpt_correction_T_min 0.2519
_exptl_absorpt_correction_type multi-scan
_exptl_crystal_colour amber
_exptl_crystal_density_diffrn 3.405
_exptl_crystal_density_method 'not measured'
_exptl_crystal_description prism
_exptl_crystal_F_000 1977
_exptl_crystal_size_max 0.24
_exptl_crystal_size_mid 0.05
_exptl_crystal_size_min 0.05
_refine_diff_density_max 1.726
_refine_diff_density_min -1.152
_refine_diff_density_rms 0.223
_refine_ls_extinction_method none
_refine_ls_goodness_of_fit_ref 1.112
_refine_ls_hydrogen_treatment none
_refine_ls_matrix_type full
_refine_ls_number_parameters 305
_refine_ls_number_reflns 4121
_refine_ls_number_restraints 0
_refine_ls_restrained_S_all 1.112
_refine_ls_R_factor_all 0.0802
_refine_ls_R_factor_gt 0.0640
_refine_ls_shift/su_max 0.001
_refine_ls_shift/su_mean 0.000
_refine_ls_structure_factor_coef Fsqd
_refine_ls_weighting_details 'calc w=1/[\s^2^(Fo^2^)+(0.0255P)^2^+51.1518P] where P=(Fo^2^+2Fc^2^)/3'
_refine_ls_weighting_scheme calc
_refine_ls_wR_factor_gt 0.1201
_refine_ls_wR_factor_ref 0.1263
_reflns_number_gt 3554
_reflns_number_total 4121
_reflns_threshold_expression >2sigma(I)
_cod_data_source_file cm0607482si20060330_094804.cif
_cod_data_source_block cd5259
_cod_original_cell_volume 2099.8(7)
_cod_original_sg_symbol_H-M P21/c
_cod_original_formula_sum 'Cs11.90 Fe14 K0 Li6.10 O80 P20'
_cod_database_code 4001568

loop_
_symmetry_equiv_pos_as_xyz
'x, y, z'
'-x, y+1/2, -z+1/2'
'-x, -y, -z'
'x, -y-1/2, z-1/2'

loop_
_atom_site_label
_atom_site_type_symbol
_atom_site_fract_x
_atom_site_fract_y
_atom_site_fract_z
_atom_site_U_iso_or_equiv
_atom_site_adp_type
_atom_site_occupancy
_atom_site_symmetry_multiplicity
_atom_site_calc_flag
_atom_site_refinement_flags
Cs11 Cs 0.17976(18) 0.05773(16) 0.3942(3) 0.0261(9) Uani 0.266(4) 1 d P
Li11 Li 0.17976(18) 0.05773(16) 0.3942(3) 0.0261(9) Uani 0.734(4) 1 d P
Cs12 Cs 0.43659(15) 0.08740(11) 0.8509(2) 0.0404(7) Uani 0.435(4) 1 d P
Li12 Li 0.43659(15) 0.08740(11) 0.8509(2) 0.0404(7) Uani 0.565(4) 1 d P
Cs1 Cs 0.72472(6) 0.18208(5) 0.75810(8) 0.0300(2) Uani 1 1 d .
Cs2 Cs 0.14723(7) 0.21034(5) 0.02357(11) 0.0344(3) Uani 0.871(4) 1 d P
Li2 Li 0.14723(7) 0.21034(5) 0.02357(11) 0.0344(3) Uani 0.129(4) 1 d P
Cs3 Cs 0.0000 0.0000 0.0000 0.0261(5) Uani 0.803(6) 2 d SP
Li3 Li 0.0000 0.0000 0.0000 0.0261(5) Uani 0.197(6) 2 d SP
Fe1 Fe 0.91958(10) 0.13591(9) 0.50613(15) 0.0129(3) Uani 1 1 d .
Fe2 Fe 0.46615(11) 0.18818(9) 0.28242(16) 0.0166(3) Uani 1 1 d .
Fe3 Fe 0.5000 0.0000 0.5000 0.0111(4) Uani 1 2 d S
Fe4 Fe 0.22967(11) 0.95375(9) 0.85392(15) 0.0145(3) Uani 1 1 d .
P1 P 0.3437(2) 0.02557(17) 0.1647(3) 0.0163(6) Uani 1 1 d .
P2 P 0.07785(19) 0.04939(17) 0.6799(3) 0.0155(5) Uani 1 1 d .
P3 P 0.4057(2) 0.19154(17) 0.5165(3) 0.0158(5) Uani 1 1 d .
P4 P 0.67231(19) 0.09372(17) 0.3882(3) 0.0150(5) Uani 1 1 d .
P5 P 0.93013(19) 0.18692(16) 0.1936(3) 0.0147(5) Uani 1 1 d .
O1 O 0.9687(5) 0.0542(5) 0.6844(8) 0.0203(16) Uani 1 1 d .
O2 O 0.9158(6) 0.2014(5) 0.3417(8) 0.0214(16) Uani 1 1 d .
O3 O 0.9190(6) 0.2291(5) 0.6223(8) 0.0259(18) Uani 1 1 d .
O4 O 0.4582(5) 0.1178(4) 0.4689(7) 0.0160(15) Uani 1 1 d .
O5 O 0.6090(6) 0.1727(5) 0.3629(9) 0.0282(18) Uani 1 1 d .
O6 O 0.4816(6) 0.2745(5) 0.1609(9) 0.0274(18) Uani 1 1 d .
O7 O 0.6240(6) 0.0266(5) 0.4476(9) 0.0252(18) Uani 1 1 d .
O8 O 0.4228(6) 0.9791(4) 0.2902(8) 0.0223(17) Uani 1 1 d .
O9 O 0.8359(6) 0.1352(5) 0.0977(8) 0.0290(19) Uani 1 1 d .
O10 O 0.1608(6) 0.0597(5) 0.8322(8) 0.0239(17) Uani 1 1 d .
O11 O 0.0781(5) 0.1157(5) 0.5703(8) 0.0207(16) Uani 1 1 d .
O12 O 0.8920(5) 0.0356(5) 0.3611(7) 0.0189(15) Uani 1 1 d .
O13 O 0.7789(5) 0.1138(5) 0.4950(8) 0.0239(17) Uani 1 1 d .
O14 O 0.3994(8) 0.2506(5) 0.3901(9) 0.036(2) Uani 1 1 d .
O15 O 0.3875(6) 0.1118(5) 0.1518(8) 0.0276(18) Uani 1 1 d .
O16 O 0.3419(6) 0.9784(5) 0.0268(8) 0.0233(17) Uani 1 1 d .
O17 O 0.6765(6) 0.0662(6) 0.2415(8) 0.034(2) Uani 1 1 d .
O18 O 0.3073(6) 0.1711(6) 0.5342(10) 0.037(2) Uani 1 1 d .
O19 O 0.0280(6) 0.1455(6) 0.2064(9) 0.033(2) Uani 1 1 d .
O20 O 0.2406(6) 0.0307(6) 0.1747(9) 0.038(2) Uani 1 1 d .

loop_
_atom_site_aniso_label
_atom_site_aniso_U_11
_atom_site_aniso_U_22
_atom_site_aniso_U_33
_atom_site_aniso_U_23
_atom_site_aniso_U_13
_atom_site_aniso_U_12
Cs11 0.0244(14) 0.0274(15) 0.0259(14) -0.0027(10) 0.0081(10) -0.0020(10)
Li11 0.0244(14) 0.0274(15) 0.0259(14) -0.0027(10) 0.0081(10) -0.0020(10)
Cs12 0.0524(13) 0.0252(11) 0.0544(13) -0.0023(8) 0.0323(10) -0.0027(8)
Li12 0.0524(13) 0.0252(11) 0.0544(13) -0.0023(8) 0.0323(10) -0.0027(8)
Cs1 0.0327(4) 0.0309(4) 0.0292(4) -0.0041(3) 0.0142(3) -0.0057(3)
Cs2 0.0328(5) 0.0235(5) 0.0565(7) -0.0003(4) 0.0276(5) -0.0013(4)
Li2 0.0328(5) 0.0235(5) 0.0565(7) -0.0003(4) 0.0276(5) -0.0013(4)
Cs3 0.0299(7) 0.0325(8) 0.0198(7) -0.0034(5) 0.0136(5) -0.0047(5)
Li3 0.0299(7) 0.0325(8) 0.0198(7) -0.0034(5) 0.0136(5) -0.0047(5)
Fe1 0.0142(7) 0.0143(7) 0.0103(7) -0.0006(6) 0.0044(6) 0.0005(5)
Fe2 0.0191(7) 0.0163(8) 0.0148(7) 0.0015(6) 0.0066(6) 0.0024(6)
Fe3 0.0108(9) 0.0131(10) 0.0091(9) 0.0003(8) 0.0030(7) -0.0008(7)
Fe4 0.0134(7) 0.0190(8) 0.0109(7) -0.0010(6) 0.0039(6) -0.0006(6)
P1 0.0161(13) 0.0205(14) 0.0104(12) 0.0000(10) 0.0020(10) -0.0019(10)
P2 0.0149(12) 0.0179(14) 0.0123(12) -0.0011(10) 0.0031(10) 0.0008(10)
P3 0.0172(13) 0.0164(13) 0.0160(12) -0.0012(11) 0.0084(10) -0.0003(10)
P4 0.0129(12) 0.0192(14) 0.0141(12) 0.0000(11) 0.0060(10) 0.0000(10)
P5 0.0164(12) 0.0148(13) 0.0138(12) 0.0008(10) 0.0062(10) -0.0005(10)
O1 0.018(4) 0.022(4) 0.021(4) 0.006(3) 0.008(3) 0.004(3)
O2 0.031(4) 0.021(4) 0.014(4) 0.002(3) 0.011(3) 0.005(3)
O3 0.045(5) 0.020(4) 0.016(4) -0.007(3) 0.014(4) 0.005(4)
O4 0.022(4) 0.015(4) 0.014(3) 0.003(3) 0.010(3) 0.005(3)
O5 0.024(4) 0.025(4) 0.039(5) 0.013(4) 0.016(4) 0.004(3)
O6 0.026(4) 0.023(4) 0.029(4) 0.014(3) 0.004(4) 0.001(3)
O7 0.019(4) 0.026(4) 0.036(5) 0.008(4) 0.017(4) 0.003(3)
O8 0.029(4) 0.017(4) 0.015(4) 0.003(3) 0.001(3) 0.002(3)
O9 0.034(5) 0.027(5) 0.019(4) 0.005(3) 0.001(3) -0.011(4)
O10 0.024(4) 0.030(5) 0.011(4) 0.002(3) -0.003(3) 0.005(3)
O11 0.019(4) 0.022(4) 0.020(4) 0.007(3) 0.006(3) -0.001(3)
O12 0.019(4) 0.023(4) 0.013(3) -0.001(3) 0.003(3) 0.006(3)
O13 0.015(4) 0.037(5) 0.020(4) -0.011(3) 0.007(3) -0.004(3)
O14 0.066(6) 0.024(5) 0.033(5) 0.008(4) 0.034(5) 0.011(4)
O15 0.044(5) 0.020(4) 0.014(4) -0.005(3) 0.006(3) -0.011(4)
O16 0.022(4) 0.032(5) 0.011(3) -0.010(3) -0.001(3) 0.000(3)
O17 0.022(4) 0.065(6) 0.014(4) -0.014(4) 0.006(3) -0.002(4)
O18 0.025(4) 0.045(6) 0.050(6) -0.017(5) 0.026(4) -0.009(4)
O19 0.026(4) 0.042(5) 0.034(5) 0.013(4) 0.016(4) 0.017(4)
O20 0.032(5) 0.065(7) 0.020(4) 0.006(4) 0.013(4) 0.006(4)

loop_
_atom_type_symbol
_atom_type_description
_atom_type_scat_dispersion_real
_atom_type_scat_dispersion_imag
_atom_type_scat_source
Li Li -0.0003 0.0001 'International Tables Vol C Tables 4.2.6.8 and 6.1.1.4'
O O 0.0106 0.0060 'International Tables Vol C Tables 4.2.6.8 and 6.1.1.4'
P P 0.1023 0.0942 'International Tables Vol C Tables 4.2.6.8 and 6.1.1.4'
K K 0.2009 0.2494 'International Tables Vol C Tables 4.2.6.8 and 6.1.1.4'
Fe Fe 0.3463 0.8444 'International Tables Vol C Tables 4.2.6.8 and 6.1.1.4'
Cs Cs -0.3680 2.1192 'International Tables Vol C Tables 4.2.6.8 and 6.1.1.4'

loop_
_geom_angle_atom_site_label_1
_geom_angle_atom_site_label_2
_geom_angle_atom_site_label_3
_geom_angle
_geom_angle_site_symmetry_1
_geom_angle_site_symmetry_3
O18 Cs11 O20 101.6(3) . .
O18 Cs11 O1 163.5(3) . 3_656
O20 Cs11 O1 94.9(3) . 3_656
O18 Cs11 O19 102.0(3) . .
O20 Cs11 O19 85.8(3) . .
O1 Cs11 O19 80.0(3) 3_656 .
O18 Cs11 O11 79.9(2) . .
O20 Cs11 O11 163.8(3) . .
O1 Cs11 O11 84.5(2) 3_656 .
O19 Cs11 O11 78.2(2) . .
O18 Cs11 O7 74.0(3) . 3_656
O20 Cs11 O7 81.4(3) . 3_656
O1 Cs11 O7 107.9(2) 3_656 3_656
O19 Cs11 O7 165.4(2) . 3_656
O11 Cs11 O7 114.2(2) . 3_656
O18 Cs11 O13 117.9(3) . 3_656
O20 Cs11 O13 93.7(3) . 3_656
O1 Cs11 O13 59.4(2) 3_656 3_656
O19 Cs11 O13 139.2(3) . 3_656
O11 Cs11 O13 99.8(2) . 3_656
O7 Cs11 O13 49.3(2) 3_656 3_656
O18 Cs11 O12 105.6(2) . 3_656
O20 Cs11 O12 142.5(3) . 3_656
O1 Cs11 O12 59.3(2) 3_656 3_656
O19 Cs11 O12 112.8(2) . 3_656
O11 Cs11 O12 49.3(2) . 3_656
O7 Cs11 O12 81.79(19) 3_656 3_656
O13 Cs11 O12 50.62(19) 3_656 3_656
O18 Cs11 P4 92.1(2) . 3_656
O20 Cs11 P4 95.5(2) . 3_656
O1 Cs11 P4 85.28(17) 3_656 3_656
O19 Cs11 P4 165.3(2) . 3_656
O11 Cs11 P4 100.60(17) . 3_656
O7 Cs11 P4 25.80(15) 3_656 3_656
O13 Cs11 P4 26.14(14) 3_656 3_656
O12 Cs11 P4 58.54(13) 3_656 3_656
O18 Cs11 P2 89.7(2) . .
O20 Cs11 P2 167.4(2) . .
O1 Cs11 P2 73.84(17) 3_656 .
O19 Cs11 P2 97.44(19) . .
O11 Cs11 P2 24.00(16) . .
O7 Cs11 P2 96.56(17) 3_656 .
O13 Cs11 P2 75.87(15) 3_656 .
O12 Cs11 P2 25.75(13) 3_656 .
P4 Cs11 P2 78.36(8) 3_656 .
O18 Cs11 P3 19.00(17) . .
O20 Cs11 P3 83.4(2) . .
O1 Cs11 P3 173.17(18) 3_656 .
O19 Cs11 P3 106.4(2) . .
O11 Cs11 P3 98.94(17) . .
O7 Cs11 P3 65.31(16) 3_656 .
O13 Cs11 P3 114.06(16) 3_656 .
O12 Cs11 P3 118.79(15) 3_656 .
P4 Cs11 P3 88.29(8) 3_656 .
P2 Cs11 P3 107.12(9) . .
O18 Cs11 Fe1 135.6(2) . 3_656
O20 Cs11 Fe1 109.2(2) . 3_656
O1 Cs11 Fe1 33.86(16) 3_656 3_656
O19 Cs11 Fe1 111.3(2) . 3_656
O11 Cs11 Fe1 79.08(16) . 3_656
O7 Cs11 Fe1 79.75(16) 3_656 3_656
O13 Cs11 Fe1 31.46(14) 3_656 3_656
O12 Cs11 Fe1 34.49(13) 3_656 3_656
P4 Cs11 Fe1 54.49(6) 3_656 3_656
P2 Cs11 Fe1 58.29(6) . 3_656
P3 Cs11 Fe1 140.86(9) . 3_656
O14 Cs12 O17 139.6(3) 4_566 3_656
O14 Cs12 O8 127.2(2) 4_566 3_666
O17 Cs12 O8 84.8(2) 3_656 3_666
O14 Cs12 O16 110.0(2) 4_566 1_546
O17 Cs12 O16 52.4(2) 3_656 1_546
O8 Cs12 O16 121.9(2) 3_666 1_546
O14 Cs12 O16 119.5(3) 4_566 3_666
O17 Cs12 O16 100.0(2) 3_656 3_666
O8 Cs12 O16 47.44(19) 3_666 3_666
O16 Cs12 O16 98.14(19) 1_546 3_666
O14 Cs12 O6 58.2(2) 4_566 4_566
O17 Cs12 O6 129.1(2) 3_656 4_566
O8 Cs12 O6 71.7(2) 3_666 4_566
O16 Cs12 O6 165.1(2) 1_546 4_566
O16 Cs12 O6 96.1(2) 3_666 4_566
O14 Cs12 O15 69.5(2) 4_566 1_556
O17 Cs12 O15 97.3(2) 3_656 1_556
O8 Cs12 O15 147.4(2) 3_666 1_556
O16 Cs12 O15 45.75(19) 1_546 1_556
O16 Cs12 O15 100.6(2) 3_666 1_556
O6 Cs12 O15 126.6(2) 4_566 1_556
O14 Cs12 O18 70.4(2) 4_566 .
O17 Cs12 O18 90.4(2) 3_656 .
O8 Cs12 O18 86.7(2) 3_666 .
O16 Cs12 O18 124.8(2) 1_546 .
O16 Cs12 O18 130.9(2) 3_666 .
O6 Cs12 O18 45.1(2) 4_566 .
O15 Cs12 O18 125.7(2) 1_556 .
O14 Cs12 O7 131.4(2) 4_566 3_656
O17 Cs12 O7 45.8(2) 3_656 3_656
O8 Cs12 O7 52.26(19) 3_666 3_656
O16 Cs12 O7 98.18(19) 1_546 3_656
O16 Cs12 O7 93.36(19) 3_666 3_656
O6 Cs12 O7 85.54(19) 4_566 3_656
O15 Cs12 O7 142.56(19) 1_556 3_656
O18 Cs12 O7 61.0(2) . 3_656
O14 Cs12 P3 72.66(18) 4_566 .
O17 Cs12 P3 104.11(18) 3_656 .
O8 Cs12 P3 68.63(15) 3_666 .
O16 Cs12 P3 148.23(15) 1_546 .
O16 Cs12 P3 107.91(16) 3_666 .
O6 Cs12 P3 25.42(14) 4_566 .
O15 Cs12 P3 140.35(16) 1_556 .
O18 Cs12 P3 24.26(14) . .
O7 Cs12 P3 63.13(14) 3_656 .
O14 Cs12 P1 134.5(2) 4_566 3_656
O17 Cs12 P1 85.22(17) 3_656 3_656
O8 Cs12 P1 24.53(14) 3_666 3_656
O16 Cs12 P1 104.97(16) 1_546 3_656
O16 Cs12 P1 25.21(13) 3_666 3_656
O6 Cs12 P1 89.87(15) 4_566 3_656
O15 Cs12 P1 122.93(17) 1_556 3_656
O18 Cs12 P1 111.26(15) . 3_656
O7 Cs12 P1 68.49(14) 3_656 3_656
P3 Cs12 P1 92.16(7) . 3_656
O14 Cs12 Fe4 113.2(2) 4_566 1_545
O17 Cs12 Fe4 31.14(15) 3_656 1_545
O8 Cs12 Fe4 115.77(16) 3_666 1_545
O16 Cs12 Fe4 31.75(13) 1_546 1_545
O16 Cs12 Fe4 118.19(16) 3_666 1_545
O6 Cs12 Fe4 139.96(16) 4_566 1_545
O15 Cs12 Fe4 69.63(14) 1_556 1_545
O18 Cs12 Fe4 94.94(15) . 1_545
O7 Cs12 Fe4 73.14(13) 3_656 1_545
P3 Cs12 Fe4 116.91(8) . 1_545
P1 Cs12 Fe4 111.99(7) 3_656 1_545
O2 Cs1 O13 90.50(19) 4_566 .
O2 Cs1 O5 86.44(19) 4_566 4_566
O13 Cs1 O5 144.4(2) . 4_566
O2 Cs1 O9 79.56(19) 4_566 1_556
O13 Cs1 O9 126.7(2) . 1_556
O5 Cs1 O9 87.6(2) 4_566 1_556
O2 Cs1 O6 129.9(2) 4_566 4_566
O13 Cs1 O6 111.02(19) . 4_566
O5 Cs1 O6 49.60(19) 4_566 4_566
O9 Cs1 O6 115.3(2) 1_556 4_566
O2 Cs1 O8 163.39(19) 4_566 3_666
O13 Cs1 O8 84.9(2) . 3_666
O5 Cs1 O8 106.51(19) 4_566 3_666
O9 Cs1 O8 90.43(19) 1_556 3_666
O6 Cs1 O8 66.46(19) 4_566 3_666
O2 Cs1 O3 43.04(18) 4_566 .
O13 Cs1 O3 47.49(18) . .
O5 Cs1 O3 119.74(19) 4_566 .
O9 Cs1 O3 106.9(2) 1_556 .
O6 Cs1 O3 134.6(2) 4_566 .
O8 Cs1 O3 130.63(18) 3_666 .
O2 Cs1 O20 120.1(2) 4_566 3_656
O13 Cs1 O20 75.4(2) . 3_656
O5 Cs1 O20 135.5(2) 4_566 3_656
O9 Cs1 O20 65.9(2) 1_556 3_656
O6 Cs1 O20 109.2(2) 4_566 3_656
O8 Cs1 O20 43.29(19) 3_666 3_656
O3 Cs1 O20 102.42(18) . 3_656
O2 Cs1 O5 108.82(18) 4_566 .
O13 Cs1 O5 41.63(18) . .
O5 Cs1 O5 106.61(19) 4_566 .
O9 Cs1 O5 163.6(2) 1_556 .
O6 Cs1 O5 70.71(18) 4_566 .
O8 Cs1 O5 77.92(18) 3_666 .
O3 Cs1 O5 73.45(17) . .
O20 Cs1 O5 97.89(19) 3_656 .
O2 Cs1 P1 139.81(15) 4_566 3_656
O13 Cs1 P1 89.62(16) . 3_656
O5 Cs1 P1 114.95(15) 4_566 3_656
O9 Cs1 P1 68.52(15) 1_556 3_656
O6 Cs1 P1 86.93(15) 4_566 3_656
O8 Cs1 P1 24.64(13) 3_666 3_656
O3 Cs1 P1 124.92(13) . 3_656
O20 Cs1 P1 23.38(14) 3_656 3_656
O5 Cs1 P1 97.50(13) . 3_656
O2 Cs1 O16 129.97(17) 4_566 3_666
O13 Cs1 O16 113.44(19) . 3_666
O5 Cs1 O16 95.19(19) 4_566 3_666
O9 Cs1 O16 50.67(17) 1_556 3_666
O6 Cs1 O16 83.22(19) 4_566 3_666
O8 Cs1 O16 40.40(16) 3_666 3_666
O3 Cs1 O16 139.36(18) . 3_666
O20 Cs1 O16 40.36(17) 3_656 3_666
O5 Cs1 O16 118.29(16) . 3_666
P1 Cs1 O16 24.32(12) 3_656 3_666
O2 Cs1 P4 110.51(14) 4_566 .
O13 Cs1 P4 23.56(13) . .
O5 Cs1 P4 130.09(16) 4_566 .
O9 Cs1 P4 140.32(16) 1_556 .
O6 Cs1 P4 88.21(14) 4_566 .
O8 Cs1 P4 69.33(14) 3_666 .
O3 Cs1 P4 68.18(13) . .
O20 Cs1 P4 76.60(14) 3_656 .
O5 Cs1 P4 23.95(13) . .
P1 Cs1 P4 82.27(6) 3_656 .
O16 Cs1 P4 106.14(12) 3_666 .
O18 Cs2 O19 141.0(3) 4_565 .
O18 Cs2 O11 69.8(2) 4_565 4_565
O19 Cs2 O11 88.4(2) . 4_565
O18 Cs2 O10 109.8(2) 4_565 1_554
O19 Cs2 O10 103.8(2) . 1_554
O11 Cs2 O10 153.85(19) 4_565 1_554
O18 Cs2 O20 113.3(2) 4_565 .
O19 Cs2 O20 68.7(2) . .
O11 Cs2 O20 146.8(2) 4_565 .
O10 Cs2 O20 58.7(2) 1_554 .
O18 Cs2 O2 107.6(2) 4_565 4_465
O19 Cs2 O2 81.30(19) . 4_465
O11 Cs2 O2 53.26(18) 4_565 4_465
O10 Cs2 O2 105.16(18) 1_554 4_465
O20 Cs2 O2 139.0(2) . 4_465
O18 Cs2 O15 71.2(2) 4_565 .
O19 Cs2 O15 105.9(2) . .
O11 Cs2 O15 132.39(18) 4_565 .
O10 Cs2 O15 66.89(18) 1_554 .
O20 Cs2 O15 42.8(2) . .
O2 Cs2 O15 170.15(17) 4_465 .
O18 Cs2 O3 120.9(2) 4_565 4_465
O19 Cs2 O3 41.80(19) . 4_465
O11 Cs2 O3 52.01(18) 4_565 4_465
O10 Cs2 O3 126.37(19) 1_554 4_465
O20 Cs2 O3 110.44(18) . 4_465
O2 Cs2 O3 45.30(16) 4_465 4_465
O15 Cs2 O3 143.95(17) . 4_465
O18 Cs2 O19 74.0(2) 4_565 4_565
O19 Cs2 O19 122.2(2) . 4_565
O11 Cs2 O19 58.64(19) 4_565 4_565
O10 Cs2 O19 95.59(18) 1_554 4_565
O20 Cs2 O19 154.3(2) . 4_565
O2 Cs2 O19 40.91(17) 4_465 4_565
O15 Cs2 O19 131.79(18) . 4_565
O3 Cs2 O19 83.19(16) 4_465 4_565
O18 Cs2 P5 137.14(18) 4_565 1_455
O19 Cs2 P5 19.49(15) . 1_455
O11 Cs2 P5 72.77(14) 4_565 1_455
O10 Cs2 P5 113.00(15) 1_554 1_455
O20 Cs2 P5 87.82(15) . 1_455
O2 Cs2 P5 62.77(12) 4_465 1_455
O15 Cs2 P5 124.98(14) . 1_455
O3 Cs2 P5 22.73(12) 4_465 1_455
O19 Cs2 P5 103.23(13) 4_565 1_455
O18 Cs2 P5 95.70(18) 4_565 4_465
O19 Cs2 P5 102.53(16) . 4_465
O11 Cs2 P5 62.71(14) 4_565 4_465
O10 Cs2 P5 91.82(14) 1_554 4_465
O20 Cs2 P5 143.63(17) . 4_465
O2 Cs2 P5 22.87(12) 4_465 4_465
O15 Cs2 P5 147.75(13) . 4_465
O3 Cs2 P5 68.15(12) 4_465 4_465
O19 Cs2 P5 21.97(12) 4_565 4_465
P5 Cs2 P5 84.91(6) 1_455 4_465
O18 Cs2 P3 17.88(17) 4_565 4_565
O19 Cs2 P3 147.16(18) . 4_565
O11 Cs2 P3 87.64(14) 4_565 4_565
O10 Cs2 P3 93.69(15) 1_554 4_565
O20 Cs2 P3 98.70(15) . 4_565
O2 Cs2 P3 120.96(13) 4_465 4_565
O15 Cs2 P3 55.94(13) . 4_565
O3 Cs2 P3 138.55(13) 4_465 4_565
O19 Cs2 P3 82.64(12) 4_565 4_565
P5 Cs2 P3 151.61(6) 1_455 4_565
P5 Cs2 P3 104.49(6) 4_465 4_565
O19 Cs3 O19 180.0(4) 3 .
O19 Cs3 O1 112.3(2) 3 3_656
O19 Cs3 O1 67.7(2) . 3_656
O19 Cs3 O1 67.7(2) 3 1_454
O19 Cs3 O1 112.3(2) . 1_454
O1 Cs3 O1 180.0(4) 3_656 1_454
O19 Cs3 O20 110.1(2) 3 .
O19 Cs3 O20 69.9(2) . .
O1 Cs3 O20 75.79(19) 3_656 .
O1 Cs3 O20 104.21(19) 1_454 .
O19 Cs3 O20 69.9(2) 3 3
O19 Cs3 O20 110.1(2) . 3
O1 Cs3 O20 104.21(19) 3_656 3
O1 Cs3 O20 75.79(19) 1_454 3
O20 Cs3 O20 180.00(17) . 3
O19 Cs3 O10 81.6(2) 3 1_554
O19 Cs3 O10 98.4(2) . 1_554
O1 Cs3 O10 133.54(17) 3_656 1_554
O1 Cs3 O10 46.46(17) 1_454 1_554
O20 Cs3 O10 58.03(18) . 1_554
O20 Cs3 O10 121.97(18) 3 1_554
O19 Cs3 O10 98.4(2) 3 3_556
O19 Cs3 O10 81.6(2) . 3_556
O1 Cs3 O10 46.46(17) 3_656 3_556
O1 Cs3 O10 133.54(17) 1_454 3_556
O20 Cs3 O10 121.97(18) . 3_556
O20 Cs3 O10 58.03(18) 3 3_556
O10 Cs3 O10 180.0(3) 1_554 3_556
O19 Cs3 O9 43.91(19) 3 3_655
O19 Cs3 O9 136.09(19) . 3_655
O1 Cs3 O9 102.24(18) 3_656 3_655
O1 Cs3 O9 77.76(18) 1_454 3_655
O20 Cs3 O9 66.2(2) . 3_655
O20 Cs3 O9 113.8(2) 3 3_655
O10 Cs3 O9 56.43(18) 1_554 3_655
O10 Cs3 O9 123.57(18) 3_556 3_655
O19 Cs3 O9 136.09(19) 3 1_455
O19 Cs3 O9 43.91(19) . 1_455
O1 Cs3 O9 77.76(18) 3_656 1_455
O1 Cs3 O9 102.24(18) 1_454 1_455
O20 Cs3 O9 113.8(2) . 1_455
O20 Cs3 O9 66.2(2) 3 1_455
O10 Cs3 O9 123.57(18) 1_554 1_455
O10 Cs3 O9 56.43(18) 3_556 1_455
O9 Cs3 O9 180.0(3) 3_655 1_455
O19 Cs3 P2 112.28(16) 3 3_556
O19 Cs3 P2 67.72(16) . 3_556
O1 Cs3 P2 23.52(13) 3_656 3_556
O1 Cs3 P2 156.48(13) 1_454 3_556
O20 Cs3 P2 97.81(15) . 3_556
O20 Cs3 P2 82.19(15) 3 3_556
O10 Cs3 P2 155.68(12) 1_554 3_556
O10 Cs3 P2 24.32(12) 3_556 3_556
O9 Cs3 P2 119.52(13) 3_655 3_556
O9 Cs3 P2 60.48(13) 1_455 3_556
O19 Cs3 P2 67.72(16) 3 1_554
O19 Cs3 P2 112.28(16) . 1_554
O1 Cs3 P2 156.48(13) 3_656 1_554
O1 Cs3 P2 23.52(13) 1_454 1_554
O20 Cs3 P2 82.19(15) . 1_554
O20 Cs3 P2 97.81(15) 3 1_554
O10 Cs3 P2 24.32(12) 1_554 1_554
O10 Cs3 P2 155.68(12) 3_556 1_554
O9 Cs3 P2 60.48(13) 3_655 1_554
O9 Cs3 P2 119.52(13) 1_455 1_554
P2 Cs3 P2 180.00(8) 3_556 1_554
O3 Fe1 O2 92.9(3) . .
O3 Fe1 O13 88.2(3) . .
O2 Fe1 O13 108.8(3) . .
O3 Fe1 O11 99.8(3) . 1_655
O2 Fe1 O11 93.4(3) . 1_655
O13 Fe1 O11 156.1(3) . 1_655
O3 Fe1 O1 94.5(3) . .
O2 Fe1 O1 162.3(3) . .
O13 Fe1 O1 87.5(3) . .
O11 Fe1 O1 69.5(3) 1_655 .
O3 Fe1 O12 169.9(3) . .
O2 Fe1 O12 85.6(3) . .
O13 Fe1 O12 82.8(3) . .
O11 Fe1 O12 90.3(3) 1_655 .
O1 Fe1 O12 89.8(3) . .
O3 Fe1 P2 102.5(3) . 1_655
O2 Fe1 P2 127.4(2) . 1_655
O13 Fe1 P2 121.4(3) . 1_655
O11 Fe1 P2 34.8(2) 1_655 1_655
O1 Fe1 P2 35.0(2) . 1_655
O12 Fe1 P2 86.2(2) . 1_655
O3 Fe1 Cs11 116.4(2) . 3_656
O2 Fe1 Cs11 142.3(2) . 3_656
O13 Fe1 Cs11 53.2(3) . 3_656
O11 Fe1 Cs11 103.5(2) 1_655 3_656
O1 Fe1 Cs11 44.5(2) . 3_656
O12 Fe1 Cs11 61.3(2) . 3_656
P2 Fe1 Cs11 71.20(8) 1_655 3_656
O3 Fe1 Cs2 68.8(3) . 4_666
O2 Fe1 Cs2 58.3(2) . 4_666
O13 Fe1 Cs2 151.7(3) . 4_666
O11 Fe1 Cs2 49.8(2) 1_655 4_666
O1 Fe1 Cs2 109.9(2) . 4_666
O12 Fe1 Cs2 118.2(2) . 4_666
P2 Fe1 Cs2 81.07(7) 1_655 4_666
Cs11 Fe1 Cs2 152.27(6) 3_656 4_666
O3 Fe1 Cs1 69.0(2) . 4_565
O2 Fe1 Cs1 44.9(2) . 4_565
O13 Fe1 Cs1 70.6(2) . 4_565
O11 Fe1 Cs1 133.3(2) 1_655 4_565
O1 Fe1 Cs1 152.5(2) . 4_565
O12 Fe1 Cs1 103.42(19) . 4_565
P2 Fe1 Cs1 165.90(8) 1_655 4_565
Cs11 Fe1 Cs1 122.40(5) 3_656 4_565
Cs2 Fe1 Cs1 85.26(4) 4_666 4_565
O3 Fe1 Cs11 124.6(3) . 1_655
O2 Fe1 Cs11 74.5(2) . 1_655
O13 Fe1 Cs11 147.1(2) . 1_655
O11 Fe1 Cs11 31.3(2) 1_655 1_655
O1 Fe1 Cs11 88.1(2) . 1_655
O12 Fe1 Cs11 64.58(19) . 1_655
P2 Fe1 Cs11 55.29(7) 1_655 1_655
Cs11 Fe1 Cs11 103.51(6) 3_656 1_655
Cs2 Fe1 Cs11 58.60(4) 4_666 1_655
Cs1 Fe1 Cs11 119.40(5) 4_565 1_655
O3 Fe1 Cs1 51.9(2) . .
O2 Fe1 Cs1 122.9(2) . .
O13 Fe1 Cs1 41.5(2) . .
O11 Fe1 Cs1 131.1(2) 1_655 .
O1 Fe1 Cs1 73.9(2) . .
O12 Fe1 Cs1 121.2(2) . .
P2 Fe1 Cs1 105.48(7) 1_655 .
Cs11 Fe1 Cs1 68.61(5) 3_656 .
Cs2 Fe1 Cs1 120.57(4) 4_666 .
Cs1 Fe1 Cs1 78.58(3) 4_565 .
Cs11 Fe1 Cs1 160.61(5) 1_655 .
O15 Fe2 O5 118.8(4) . .
O15 Fe2 O6 103.6(4) . .
O5 Fe2 O6 91.7(3) . .
O15 Fe2 O14 117.3(4) . .
O5 Fe2 O14 118.7(4) . .
O6 Fe2 O14 97.5(4) . .
O15 Fe2 O4 91.9(3) . .
O5 Fe2 O4 86.1(3) . .
O6 Fe2 O4 163.3(3) . .
O14 Fe2 O4 69.4(3) . .
O15 Fe2 P3 108.6(3) . .
O5 Fe2 P3 103.9(3) . .
O6 Fe2 P3 130.6(3) . .
O14 Fe2 P3 34.1(3) . .
O4 Fe2 P3 35.28(18) . .
O15 Fe2 Cs12 134.9(3) . 4_565
O5 Fe2 Cs12 102.7(3) . 4_565
O6 Fe2 Cs12 55.6(3) . 4_565
O14 Fe2 Cs12 44.2(3) . 4_565
O4 Fe2 Cs12 108.74(19) . 4_565
P3 Fe2 Cs12 75.20(7) . 4_565
O15 Fe2 Cs1 127.2(3) . 4_565
O5 Fe2 Cs1 45.8(2) . 4_565
O6 Fe2 Cs1 46.6(2) . 4_565
O14 Fe2 Cs1 110.1(3) . 4_565
O4 Fe2 Cs1 126.70(19) . 4_565
P3 Fe2 Cs1 123.72(7) . 4_565
Cs12 Fe2 Cs1 70.75(4) 4_565 4_565
O15 Fe2 Cs2 53.7(3) . .
O5 Fe2 Cs2 169.2(3) . .
O6 Fe2 Cs2 83.4(2) . .
O14 Fe2 Cs2 71.6(3) . .
O4 Fe2 Cs2 101.36(19) . .
P3 Fe2 Cs2 86.56(7) . .
Cs12 Fe2 Cs2 82.50(4) 4_565 .
Cs1 Fe2 Cs2 130.02(4) 4_565 .
O8 Fe3 O8 180.000(1) 3_666 1_545
O8 Fe3 O4 90.9(3) 3_666 .
O8 Fe3 O4 89.1(3) 1_545 .
O8 Fe3 O4 89.1(3) 3_666 3_656
O8 Fe3 O4 90.9(3) 1_545 3_656
O4 Fe3 O4 180.000(1) . 3_656
O8 Fe3 O7 88.4(3) 3_666 3_656
O8 Fe3 O7 91.6(3) 1_545 3_656
O4 Fe3 O7 91.1(3) . 3_656
O4 Fe3 O7 88.9(3) 3_656 3_656
O8 Fe3 O7 91.6(3) 3_666 .
O8 Fe3 O7 88.4(3) 1_545 .
O4 Fe3 O7 88.9(3) . .
O4 Fe3 O7 91.1(3) 3_656 .
O7 Fe3 O7 180.00(14) 3_656 .
O8 Fe3 Cs12 42.8(2) 3_666 .
O8 Fe3 Cs12 137.2(2) 1_545 .
O4 Fe3 Cs12 69.94(19) . .
O4 Fe3 Cs12 110.06(19) 3_656 .
O7 Fe3 Cs12 53.6(2) 3_656 .
O7 Fe3 Cs12 126.4(2) . .
O8 Fe3 Cs12 137.2(2) 3_666 3_656
O8 Fe3 Cs12 42.8(2) 1_545 3_656
O4 Fe3 Cs12 110.06(19) . 3_656
O4 Fe3 Cs12 69.94(19) 3_656 3_656
O7 Fe3 Cs12 126.4(2) 3_656 3_656
O7 Fe3 Cs12 53.6(2) . 3_656
Cs12 Fe3 Cs12 180.0 . 3_656
O8 Fe3 Cs11 69.5(2) 3_666 3_656
O8 Fe3 Cs11 110.5(2) 1_545 3_656
O4 Fe3 Cs11 117.9(2) . 3_656
O4 Fe3 Cs11 62.1(2) 3_656 3_656
O7 Fe3 Cs11 142.7(2) 3_656 3_656
O7 Fe3 Cs11 37.3(2) . 3_656
Cs12 Fe3 Cs11 112.34(5) . 3_656
Cs12 Fe3 Cs11 67.66(5) 3_656 3_656
O8 Fe3 Cs11 110.5(2) 3_666 .
O8 Fe3 Cs11 69.5(2) 1_545 .
O4 Fe3 Cs11 62.1(2) . .
O4 Fe3 Cs11 117.9(2) 3_656 .
O7 Fe3 Cs11 37.3(2) 3_656 .
O7 Fe3 Cs11 142.7(2) . .
Cs12 Fe3 Cs11 67.66(5) . .
Cs12 Fe3 Cs11 112.34(5) 3_656 .
Cs11 Fe3 Cs11 180.0 3_656 .
O9 Fe4 O17 118.4(4) 3_666 3_666
O9 Fe4 O16 105.0(3) 3_666 1_556
O17 Fe4 O16 89.3(3) 3_666 1_556
O9 Fe4 O10 117.2(4) 3_666 1_565
O17 Fe4 O10 119.8(4) 3_666 1_565
O16 Fe4 O10 97.2(3) 1_556 1_565
O9 Fe4 O12 91.5(3) 3_666 3_666
O17 Fe4 O12 88.2(3) 3_666 3_666
O16 Fe4 O12 162.3(3) 1_556 3_666
O10 Fe4 O12 69.1(3) 1_565 3_666
O9 Fe4 P2 105.8(3) 3_666 1_565
O17 Fe4 P2 108.0(3) 3_666 1_565
O16 Fe4 P2 131.0(3) 1_556 1_565
O10 Fe4 P2 34.2(2) 1_565 1_565
O12 Fe4 P2 34.92(19) 3_666 1_565
O9 Fe4 Cs12 159.0(3) 3_666 1_565
O17 Fe4 Cs12 53.9(3) 3_666 1_565
O16 Fe4 Cs12 58.2(2) 1_556 1_565
O10 Fe4 Cs12 79.7(2) 1_565 1_565
O12 Fe4 Cs12 106.9(2) 3_666 1_565
P2 Fe4 Cs12 95.19(8) 1_565 1_565
O9 Fe4 Cs3 62.3(3) 3_666 1_566
O17 Fe4 Cs3 171.8(2) 3_666 1_566
O16 Fe4 Cs3 98.5(2) 1_556 1_566
O10 Fe4 Cs3 56.7(2) 1_565 1_566
O12 Fe4 Cs3 83.57(19) 3_666 1_566
P2 Fe4 Cs3 64.75(6) 1_565 1_566
Cs12 Fe4 Cs3 128.51(5) 1_565 1_566
O9 Fe4 Cs1 45.5(2) 3_666 3_667
O17 Fe4 Cs1 116.2(3) 3_666 3_667
O16 Fe4 Cs1 59.6(2) 1_556 3_667
O10 Fe4 Cs1 118.4(2) 1_565 3_667
O12 Fe4 Cs1 136.3(2) 3_666 3_667
P2 Fe4 Cs1 135.03(7) 1_565 3_667
Cs12 Fe4 Cs1 116.85(5) 1_565 3_667
Cs3 Fe4 Cs1 70.55(3) 1_566 3_667
O20 P1 O8 114.6(5) . 1_545
O20 P1 O16 111.5(5) . 1_545
O8 P1 O16 104.0(4) 1_545 1_545
O20 P1 O15 111.7(5) . .
O8 P1 O15 108.9(4) 1_545 .
O16 P1 O15 105.5(4) 1_545 .
O20 P1 Cs12 152.5(4) . 3_656
O8 P1 Cs12 53.3(3) 1_545 3_656
O16 P1 Cs12 57.7(3) 1_545 3_656
O15 P1 Cs12 95.8(3) . 3_656
O20 P1 Cs1 73.3(4) . 3_656
O8 P1 Cs1 62.7(3) 1_545 3_656
O16 P1 Cs1 78.1(3) 1_545 3_656
O15 P1 Cs1 171.5(3) . 3_656
Cs12 P1 Cs1 79.51(7) 3_656 3_656
O20 P1 Cs11 31.2(3) . .
O8 P1 Cs11 90.1(3) 1_545 .
O16 P1 Cs11 139.9(3) 1_545 .
O15 P1 Cs11 104.9(3) . .
Cs12 P1 Cs11 142.53(9) 3_656 .
Cs1 P1 Cs11 75.66(6) 3_656 .
O20 P1 Cs12 129.8(3) . 1_554
O8 P1 Cs12 115.1(3) 1_545 1_554
O16 P1 Cs12 48.9(3) 1_545 1_554
O15 P1 Cs12 56.7(3) . 1_554
Cs12 P1 Cs12 65.15(7) 3_656 1_554
Cs1 P1 Cs12 126.00(8) 3_656 1_554
Cs11 P1 Cs12 151.80(9) . 1_554
O20 P1 Cs2 54.2(4) . .
O8 P1 Cs2 150.0(3) 1_545 .
O16 P1 Cs2 105.9(3) 1_545 .
O15 P1 Cs2 61.5(3) . .
Cs12 P1 Cs2 149.20(8) 3_656 .
Cs1 P1 Cs2 125.37(7) 3_656 .
Cs11 P1 Cs2 67.52(6) . .
Cs12 P1 Cs2 84.37(6) 1_554 .
O11 P2 O1 103.2(4) . 1_455
O11 P2 O10 114.8(4) . .
O1 P2 O10 112.2(4) 1_455 .
O11 P2 O12 112.9(4) . 3_656
O1 P2 O12 114.4(4) 1_455 3_656
O10 P2 O12 99.9(4) . 3_656
O11 P2 Fe1 51.4(3) . 1_455
O1 P2 Fe1 52.4(3) 1_455 1_455
O10 P2 Fe1 136.9(3) . 1_455
O12 P2 Fe1 123.3(3) 3_656 1_455
O11 P2 Fe4 131.6(3) . 1_545
O1 P2 Fe4 124.9(3) 1_455 1_545
O10 P2 Fe4 45.4(3) . 1_545
O12 P2 Fe4 54.6(3) 3_656 1_545
Fe1 P2 Fe4 176.34(12) 1_455 1_545
O11 P2 Cs11 47.1(3) . .
O1 P2 Cs11 133.6(3) 1_455 .
O10 P2 Cs11 113.0(3) . .
O12 P2 Cs11 67.1(3) 3_656 .
Fe1 P2 Cs11 86.60(8) 1_455 .
Fe4 P2 Cs11 94.82(9) 1_545 .
O11 P2 Cs3 144.5(3) . 1_556
O1 P2 Cs3 53.9(3) 1_455 1_556
O10 P2 Cs3 63.2(3) . 1_556
O12 P2 Cs3 101.9(3) 3_656 1_556
Fe1 P2 Cs3 103.68(8) 1_455 1_556
Fe4 P2 Cs3 74.58(7) 1_545 1_556
Cs11 P2 Cs3 168.23(9) . 1_556
O11 P2 Cs11 115.1(3) . 3_556
O1 P2 Cs11 32.8(3) 1_455 3_556
O10 P2 Cs11 124.5(3) . 3_556
O12 P2 Cs11 81.8(3) 3_656 3_556
Fe1 P2 Cs11 67.35(7) 1_455 3_556
Fe4 P2 Cs11 109.04(10) 1_545 3_556
Cs11 P2 Cs11 118.09(8) . 3_556
Cs3 P2 Cs11 62.37(6) 1_556 3_556
O11 P2 Cs2 93.7(3) . 1_556
O1 P2 Cs2 84.0(3) 1_455 1_556
O10 P2 Cs2 41.9(3) . 1_556
O12 P2 Cs2 141.4(3) 3_656 1_556
Fe1 P2 Cs2 95.11(8) 1_455 1_556
Fe4 P2 Cs2 86.84(8) 1_545 1_556
Cs11 P2 Cs2 125.25(8) . 1_556
Cs3 P2 Cs2 60.36(4) 1_556 1_556
Cs11 P2 Cs2 112.69(8) 3_556 1_556
O18 P3 O6 109.7(5) . 4_566
O18 P3 O14 116.1(6) . .
O6 P3 O14 109.9(5) 4_566 .
O18 P3 O4 114.0(5) . .
O6 P3 O4 108.2(4) 4_566 .
O14 P3 O4 98.3(4) . .
O18 P3 Fe2 132.0(4) . .
O6 P3 Fe2 118.2(3) 4_566 .
O14 P3 Fe2 44.1(3) . .
O4 P3 Fe2 54.3(3) . .
O18 P3 Cs12 66.7(4) . .
O6 P3 Cs12 60.4(3) 4_566 .
O14 P3 Cs12 169.4(4) . .
O4 P3 Cs12 89.3(3) . .
Fe2 P3 Cs12 142.47(10) . .
O18 P3 Cs11 35.0(3) . .
O6 P3 Cs11 138.3(3) 4_566 .
O14 P3 Cs11 107.9(4) . .
O4 P3 Cs11 82.8(3) . .
Fe2 P3 Cs11 101.09(9) . .
Cs12 P3 Cs11 80.30(8) . .
O18 P3 Cs2 37.5(4) . 4_566
O6 P3 Cs2 99.8(3) 4_566 4_566
O14 P3 Cs2 87.8(3) . 4_566
O4 P3 Cs2 147.0(3) . 4_566
Fe2 P3 Cs2 125.06(9) . 4_566
Cs12 P3 Cs2 89.81(7) . 4_566
Cs11 P3 Cs2 64.58(6) . 4_566
O18 P3 Cs12 118.8(4) . 4_565
O6 P3 Cs12 85.0(3) 4_566 4_565
O14 P3 Cs12 26.7(3) . 4_565
O4 P3 Cs12 116.4(3) . 4_565
Fe2 P3 Cs12 64.55(7) . 4_565
Cs12 P3 Cs12 142.72(9) . 4_565
Cs11 P3 Cs12 126.88(9) . 4_565
Cs2 P3 Cs12 82.38(6) 4_566 4_565
O18 P3 Cs1 139.2(4) . .
O6 P3 Cs1 41.8(3) 4_566 .
O14 P3 Cs1 103.1(4) . .
O4 P3 Cs1 68.5(3) . .
Fe2 P3 Cs1 84.37(7) . .
Cs12 P3 Cs1 72.68(6) . .
Cs11 P3 Cs1 140.29(9) . .
Cs2 P3 Cs1 141.55(7) 4_566 .
Cs12 P3 Cs1 91.22(6) 4_565 .
O7 P4 O13 110.4(5) . .
O7 P4 O17 108.5(5) . .
O13 P4 O17 111.4(4) . .
O7 P4 O5 111.7(4) . .
O13 P4 O5 107.1(5) . .
O17 P4 O5 107.7(5) . .
O7 P4 Cs11 59.0(3) . 3_656
O13 P4 Cs11 60.1(3) . 3_656
O17 P4 Cs11 99.3(4) . 3_656
O5 P4 Cs11 153.0(3) . 3_656
O7 P4 Cs1 82.4(3) . .
O13 P4 Cs1 55.5(3) . .
O17 P4 Cs1 166.1(3) . .
O5 P4 Cs1 74.8(3) . .
Cs11 P4 Cs1 78.70(7) 3_656 .
O7 P4 Cs12 62.0(3) . 3_656
O13 P4 Cs12 133.1(3) . 3_656
O17 P4 Cs12 47.0(4) . 3_656
O5 P4 Cs12 118.8(3) . 3_656
Cs11 P4 Cs12 80.92(8) 3_656 3_656
Cs1 P4 Cs12 144.32(8) . 3_656
O7 P4 Cs1 160.0(3) . 4_565
O13 P4 Cs1 77.4(3) . 4_565
O17 P4 Cs1 84.3(4) . 4_565
O5 P4 Cs1 48.6(3) . 4_565
Cs11 P4 Cs1 135.79(8) 3_656 4_565
Cs1 P4 Cs1 87.69(6) . 4_565
Cs12 P4 Cs1 126.72(8) 3_656 4_565
O19 P5 O3 113.2(5) 1_655 4_565
O19 P5 O2 113.8(5) 1_655 .
O3 P5 O2 105.4(4) 4_565 .
O19 P5 O9 110.6(5) 1_655 .
O3 P5 O9 106.4(4) 4_565 .
O2 P5 O9 107.0(4) . .
O19 P5 Cs1 164.5(4) 1_655 4_565
O3 P5 Cs1 66.8(3) 4_565 4_565
O2 P5 Cs1 53.7(3) . 4_565
O9 P5 Cs1 83.5(3) . 4_565
O19 P5 Cs3 46.1(4) 1_655 1_655
O3 P5 Cs3 119.1(3) 4_565 1_655
O2 P5 Cs3 135.3(3) . 1_655
O9 P5 Cs3 65.2(3) . 1_655
Cs1 P5 Cs3 148.68(8) 4_565 1_655
O19 P5 Cs2 42.9(3) 1_655 1_655
O3 P5 Cs2 71.8(3) 4_565 1_655
O2 P5 Cs2 138.5(3) . 1_655
O9 P5 Cs2 113.5(3) . 1_655
Cs1 P5 Cs2 138.25(8) 4_565 1_655
Cs3 P5 Cs2 60.86(4) 1_655 1_655
O19 P5 Cs2 73.2(4) 1_655 4_666
O3 P5 Cs2 85.3(3) 4_565 4_666
O2 P5 Cs2 58.5(3) . 4_666
O9 P5 Cs2 164.0(3) . 4_666
Cs1 P5 Cs2 91.45(6) 4_565 4_666
Cs3 P5 Cs2 119.07(7) 1_655 4_666
Cs2 P5 Cs2 80.12(5) 1_655 4_666
O19 P5 Cs11 25.2(3) 1_655 1_655
O3 P5 Cs11 129.9(3) 4_565 1_655
O2 P5 Cs11 89.5(3) . 1_655
O9 P5 Cs11 114.4(3) . 1_655
Cs1 P5 Cs11 143.08(8) 4_565 1_655
Cs3 P5 Cs11 59.90(5) 1_655 1_655
Cs2 P5 Cs11 66.15(6) 1_655 1_655
Cs2 P5 Cs11 62.19(6) 4_666 1_655
O19 P5 Cs1 110.6(4) 1_655 1_554
O3 P5 Cs1 68.2(3) 4_565 1_554
O2 P5 Cs1 133.4(3) . 1_554
O9 P5 Cs1 41.9(3) . 1_554
Cs1 P5 Cs1 84.16(6) 4_565 1_554
Cs3 P5 Cs1 71.78(5) 1_655 1_554
Cs2 P5 Cs1 85.37(6) 1_655 1_554
Cs2 P5 Cs1 152.76(7) 4_666 1_554
Cs11 P5 Cs1 131.18(8) 1_655 1_554
P2 O1 Fe1 92.6(4) 1_655 .
P2 O1 Cs11 129.0(4) 1_655 3_656
Fe1 O1 Cs11 101.7(3) . 3_656
P2 O1 Li11 129.0(4) 1_655 3_656
Fe1 O1 Li11 101.7(3) . 3_656
Cs11 O1 Li11 0.00(17) 3_656 3_656
P2 O1 Cs3 102.6(3) 1_655 1_656
Fe1 O1 Cs3 153.9(3) . 1_656
Cs11 O1 Cs3 85.3(2) 3_656 1_656
Li11 O1 Cs3 85.3(2) 3_656 1_656
P5 O2 Fe1 136.5(5) . .
P5 O2 Cs1 102.8(3) . 4_565
Fe1 O2 Cs1 109.4(3) . 4_565
P5 O2 Cs2 98.6(3) . 4_666
Fe1 O2 Cs2 93.0(3) . 4_666
Cs1 O2 Cs2 115.9(2) 4_565 4_666
P5 O3 Fe1 167.1(5) 4_566 .
P5 O3 Cs1 89.5(3) 4_566 .
Fe1 O3 Cs1 102.5(3) . .
P5 O3 Cs2 85.5(3) 4_566 4_666
Fe1 O3 Cs2 83.0(3) . 4_666
Cs1 O3 Cs2 172.7(2) . 4_666
P3 O4 Fe3 146.8(4) . .
P3 O4 Fe2 90.4(3) . .
Fe3 O4 Fe2 122.3(3) . .
P3 O4 Cs11 73.1(3) . .
Fe3 O4 Cs11 90.1(2) . .
Fe2 O4 Cs11 108.5(2) . .
P4 O5 Fe2 130.0(5) . .
P4 O5 Cs1 110.6(4) . 4_565
Fe2 O5 Cs1 109.6(3) . 4_565
P4 O5 Cs1 81.3(3) . .
Fe2 O5 Cs1 116.8(3) . .
Cs1 O5 Cs1 102.9(2) 4_565 .
P3 O6 Fe2 130.6(5) 4_565 .
P3 O6 Cs12 94.2(4) 4_565 4_565
Fe2 O6 Cs12 94.2(3) . 4_565
P3 O6 Cs1 119.8(4) 4_565 4_565
Fe2 O6 Cs1 108.1(3) . 4_565
Cs12 O6 Cs1 94.0(2) 4_565 4_565
P4 O7 Fe3 142.6(5) . .
P4 O7 Cs11 95.2(3) . 3_656
Fe3 O7 Cs11 118.5(3) . 3_656
P4 O7 Cs12 94.5(4) . 3_656
Fe3 O7 Cs12 97.3(3) . 3_656
Cs11 O7 Cs12 96.0(2) 3_656 3_656
P1 O8 Fe3 136.1(5) 1_565 1_565
P1 O8 Cs12 102.1(4) 1_565 3_666
Fe3 O8 Cs12 110.0(3) 1_565 3_666
P1 O8 Cs1 92.7(3) 1_565 3_666
Fe3 O8 Cs1 111.8(3) 1_565 3_666
Cs12 O8 Cs1 96.7(2) 3_666 3_666
P5 O9 Fe4 130.4(5) . 3_666
P5 O9 Cs1 119.3(4) . 1_554
Fe4 O9 Cs1 110.3(3) 3_666 1_554
P5 O9 Cs3 91.1(4) . 1_655
Fe4 O9 Cs3 89.9(3) 3_666 1_655
Cs1 O9 Cs3 89.4(2) 1_554 1_655
P2 O10 Fe4 100.4(4) . 1_545
P2 O10 Cs2 118.9(4) . 1_556
Fe4 O10 Cs2 139.4(3) 1_545 1_556
P2 O10 Cs3 92.5(3) . 1_556
Fe4 O10 Cs3 94.1(3) 1_545 1_556
Cs2 O10 Cs3 75.29(17) 1_556 1_556
P2 O10 Cs12 117.3(4) . .
Fe4 O10 Cs12 69.8(2) 1_545 .
Cs2 O10 Cs12 98.4(2) 1_556 .
Cs3 O10 Cs12 147.7(2) 1_556 .
P2 O11 Fe1 93.7(4) . 1_455
P2 O11 Cs11 108.9(4) . .
Fe1 O11 Cs11 125.5(3) 1_455 .
P2 O11 Cs2 146.7(4) . 4_566
Fe1 O11 Cs2 99.1(3) 1_455 4_566
Cs11 O11 Cs2 88.3(2) . 4_566
P2 O12 Fe1 150.5(4) 3_656 .
P2 O12 Fe4 90.5(3) 3_656 3_666
Fe1 O12 Fe4 118.8(3) . 3_666
P2 O12 Cs11 87.1(3) 3_656 3_656
Fe1 O12 Cs11 84.2(2) . 3_656
Fe4 O12 Cs11 114.3(3) 3_666 3_656
P4 O13 Fe1 142.4(5) . .
P4 O13 Cs11 93.7(4) . 3_656
Fe1 O13 Cs11 95.3(3) . 3_656
P4 O13 Cs1 100.9(3) . .
Fe1 O13 Cs1 114.2(3) . .
Cs11 O13 Cs1 96.1(2) 3_656 .
P3 O14 Fe2 101.8(4) . .
P3 O14 Cs12 138.7(5) . 4_565
Fe2 O14 Cs12 106.6(3) . 4_565
P1 O15 Fe2 135.1(5) . .
P1 O15 Cs12 99.9(3) . 1_554
Fe2 O15 Cs12 116.7(3) . 1_554
P1 O15 Cs2 95.5(4) . .
Fe2 O15 Cs2 101.2(3) . .
Cs12 O15 Cs2 101.7(2) 1_554 .
P1 O16 Fe4 129.9(5) 1_565 1_554
P1 O16 Cs12 108.7(4) 1_565 1_564
Fe4 O16 Cs12 90.0(3) 1_554 1_564
P1 O16 Cs12 97.1(3) 1_565 3_666
Fe4 O16 Cs12 132.0(3) 1_554 3_666
Cs12 O16 Cs12 81.86(19) 1_564 3_666
P1 O16 Cs1 77.6(3) 1_565 3_666
Fe4 O16 Cs1 93.9(3) 1_554 3_666
Cs12 O16 Cs1 167.5(3) 1_564 3_666
Cs12 O16 Cs1 86.73(19) 3_666 3_666
P4 O17 Fe4 141.4(5) . 3_666
P4 O17 Cs12 110.6(4) . 3_656
Fe4 O17 Cs12 94.9(3) 3_666 3_656
P3 O18 Cs11 126.0(5) . .
P3 O18 Cs2 124.6(5) . 4_566
Cs11 O18 Cs2 95.0(3) . 4_566
P3 O18 Cs12 89.0(4) . .
Cs11 O18 Cs12 104.4(3) . .
Cs2 O18 Cs12 117.8(3) 4_566 .
P5 O19 Cs11 141.2(5) 1_455 .
P5 O19 Cs2 117.6(4) 1_455 .
Cs11 O19 Cs2 97.7(2) . .
P5 O19 Cs3 113.5(5) 1_455 .
Cs11 O19 Cs3 85.7(2) . .
Cs2 O19 Cs3 81.4(2) . .
P5 O19 Cs2 84.8(4) 1_455 4_566
Cs11 O19 Cs2 75.9(2) . 4_566
Cs2 O19 Cs2 95.5(2) . 4_566
Cs3 O19 Cs2 160.8(3) . 4_566
P1 O20 Cs11 131.8(5) . .
P1 O20 Cs3 144.0(5) . .
Cs11 O20 Cs3 83.8(2) . .
P1 O20 Cs2 104.9(5) . .
Cs11 O20 Cs2 91.7(3) . .
Cs3 O20 Cs2 74.42(18) . .
P1 O20 Cs1 83.3(4) . 3_656
Cs11 O20 Cs1 94.3(3) . 3_656
Cs3 O20 Cs1 89.6(2) . 3_656
Cs2 O20 Cs1 162.2(3) . 3_656

loop_
_geom_bond_atom_site_label_1
_geom_bond_atom_site_label_2
_geom_bond_distance
_geom_bond_site_symmetry_2
Cs11 O18 2.605(9) .
Cs11 O20 2.615(8) .
Cs11 O1 2.667(8) 3_656
Cs11 O19 2.686(8) .
Cs11 O11 2.758(8) .
Cs11 O7 2.969(8) 3_656
Cs11 O13 2.999(9) 3_656
Cs11 O12 3.286(8) 3_656
Cs11 P4 3.450(4) 3_656
Cs11 P2 3.562(4) .
Cs11 P3 3.673(4) .
Cs11 Fe1 3.727(3) 3_656
Cs12 O14 2.758(9) 4_566
Cs12 O17 2.940(10) 3_656
Cs12 O8 2.970(8) 3_666
Cs12 O16 3.082(8) 1_546
Cs12 O16 3.083(8) 3_666
Cs12 O6 3.134(9) 4_566
Cs12 O15 3.283(8) 1_556
Cs12 O18 3.302(10) .
Cs12 O7 3.331(9) 3_656
Cs12 P3 3.595(3) .
Cs12 P1 3.620(3) 3_656
Cs12 Fe4 3.624(2) 1_545
Cs1 O2 3.139(7) 4_566
Cs1 O13 3.141(7) .
Cs1 O5 3.236(8) 4_566
Cs1 O9 3.245(8) 1_556
Cs1 O6 3.254(8) 4_566
Cs1 O8 3.277(8) 3_666
Cs1 O3 3.490(8) .
Cs1 O20 3.553(10) 3_656
Cs1 O5 3.654(9) .
Cs1 P1 3.685(3) 3_656
Cs1 O16 3.691(8) 3_666
Cs1 P4 3.742(3) .
Cs2 O18 2.929(9) 4_565
Cs2 O19 3.030(8) .
Cs2 O11 3.095(7) 4_565
Cs2 O10 3.151(8) 1_554
Cs2 O20 3.350(10) .
Cs2 O2 3.410(8) 4_465
Cs2 O15 3.524(9) .
Cs2 O3 3.760(8) 4_465
Cs2 O19 3.801(9) 4_565
Cs2 P5 3.945(3) 1_455
Cs2 P5 3.955(3) 4_465
Cs2 P3 3.959(3) 4_565
Cs3 O19 3.068(9) 3
Cs3 O19 3.068(9) .
Cs3 O1 3.109(7) 3_656
Cs3 O1 3.109(7) 1_454
Cs3 O20 3.223(9) .
Cs3 O20 3.223(9) 3
Cs3 O10 3.354(8) 1_554
Cs3 O10 3.354(8) 3_556
Cs3 O9 3.545(9) 3_655
Cs3 O9 3.545(9) 1_455
Cs3 P2 3.755(3) 3_556
Cs3 P2 3.755(3) 1_554
Fe1 O3 1.909(7) .
Fe1 O2 1.926(7) .
Fe1 O13 1.954(7) .
Fe1 O11 2.095(7) 1_655
Fe1 O1 2.121(7) .
Fe1 O12 2.122(7) .
Fe1 P2 2.674(3) 1_655
Fe1 Cs11 3.727(3) 3_656
Fe1 Cs2 4.0022(17) 4_666
Fe1 Cs1 4.1933(18) 4_565
Fe1 Cs11 4.325(3) 1_655
Fe2 O15 1.853(8) .
Fe2 O5 1.881(8) .
Fe2 O6 1.912(8) .
Fe2 O14 1.927(8) .
Fe2 O4 2.201(7) .
Fe2 P3 2.711(3) .
Fe2 Cs12 3.789(2) 4_565
Fe2 Cs1 4.2541(18) 4_565
Fe3 O8 1.995(7) 3_666
Fe3 O8 1.995(7) 1_545
Fe3 O4 2.009(7) .
Fe3 O4 2.009(7) 3_656
Fe3 O7 2.011(7) 3_656
Fe3 O7 2.011(7) .
Fe3 Cs12 4.105(2) 3_656
Fe3 Cs11 4.308(3) 3_656
Fe4 O9 1.867(8) 3_666
Fe4 O17 1.881(8) 3_666
Fe4 O16 1.907(7) 1_556
Fe4 O10 1.958(8) 1_565
Fe4 O12 2.206(7) 3_666
Fe4 P2 2.706(3) 1_565
Fe4 Cs12 3.624(2) 1_565
Fe4 Cs3 4.0027(16) 1_566
Fe4 Cs1 4.2686(18) 3_667
P1 O20 1.472(9) .
P1 O8 1.538(7) 1_545
P1 O16 1.554(7) 1_545
P1 O15 1.562(8) .
P1 Cs12 3.620(3) 3_656
P1 Cs1 3.685(3) 3_656
P1 Cs12 3.871(3) 1_554
P2 O11 1.531(8) .
P2 O1 1.535(7) 1_455
P2 O10 1.548(7) .
P2 O12 1.549(8) 3_656
P2 Fe1 2.674(3) 1_455
P2 Fe4 2.706(3) 1_545
P2 Cs3 3.755(3) 1_556
P2 Cs11 3.823(4) 3_556
P2 Cs2 4.128(3) 1_556
P3 O18 1.477(8) .
P3 O6 1.547(8) 4_566
P3 O14 1.554(8) .
P3 O4 1.566(7) .
P3 Cs2 3.959(3) 4_566
P3 Cs12 4.057(3) 4_565
P4 O7 1.508(8) .
P4 O13 1.524(7) .
P4 O17 1.532(8) .
P4 O5 1.537(8) .
P4 Cs11 3.450(4) 3_656
P4 Cs12 3.763(3) 3_656
P4 Cs1 4.041(3) 4_565
P5 O19 1.485(8) 1_655
P5 O3 1.529(8) 4_565
P5 O2 1.555(7) .
P5 O9 1.569(8) .
P5 Cs1 3.798(3) 4_565
P5 Cs3 3.905(3) 1_655
P5 Cs2 3.945(3) 1_655
P5 Cs2 3.955(3) 4_666
P5 Cs11 3.955(4) 1_655
P5 Cs1 4.239(3) 1_554
O1 P2 1.535(7) 1_655
O1 Cs11 2.667(8) 3_656
O1 Li11 2.667(8) 3_656
O1 Cs3 3.109(7) 1_656
O2 Cs1 3.139(7) 4_565
O2 Cs2 3.410(8) 4_666
O3 P5 1.529(8) 4_566
O3 Cs2 3.760(8) 4_666
O5 Cs1 3.236(8) 4_565
O6 P3 1.547(8) 4_565
O6 Cs12 3.134(9) 4_565
O6 Cs1 3.254(8) 4_565
O7 Cs11 2.969(8) 3_656
O7 Cs12 3.331(9) 3_656
O8 P1 1.538(7) 1_565
O8 Fe3 1.995(7) 1_565
O8 Cs12 2.970(8) 3_666
O8 Cs1 3.277(8) 3_666
O9 Fe4 1.867(8) 3_666
O9 Cs1 3.245(8) 1_554
O9 Cs3 3.545(9) 1_655
O10 Fe4 1.958(8) 1_545
O10 Cs2 3.151(8) 1_556
O10 Cs3 3.354(8) 1_556
O11 Fe1 2.095(7) 1_455
O11 Cs2 3.095(7) 4_566
O12 P2 1.549(8) 3_656
O12 Fe4 2.206(7) 3_666
O12 Cs11 3.286(8) 3_656
O13 Cs11 2.999(9) 3_656
O14 Cs12 2.758(9) 4_565
O15 Cs12 3.283(8) 1_554
O16 P1 1.554(7) 1_565
O16 Fe4 1.907(7) 1_554
O16 Cs12 3.082(8) 1_564
O16 Cs12 3.083(8) 3_666
O16 Cs1 3.691(8) 3_666
O17 Fe4 1.881(8) 3_666
O17 Cs12 2.940(9) 3_656
O18 Cs2 2.929(9) 4_566
O19 P5 1.485(8) 1_455
O19 Cs2 3.801(9) 4_566
O20 Cs1 3.553(10) 3_656
